data_1010308
loop_
_publ_author_name
'Bassiere, M'

_publ_section_title
;
Structure cristalline de l'azoture d'argent.
;
_journal_coden_ASTM COREAF
_journal_name_full
;
Comptes Rendus Hebdomadaires des Seances de l'Academie des Sciences
(1884 - 1965)
;
_journal_page_first 735
_journal_page_last 737
_journal_volume 201
_journal_year 1935
_chemical_formula_structural 'Ag N3'
_chemical_formula_sum 'Ag N3'
_chemical_name_systematic 'Silver azide'
_space_group_IT_number 72
_symmetry_cell_setting orthorhombic
_symmetry_Int_Tables_number 72
_symmetry_space_group_name_Hall '-I 2 2c'
_symmetry_space_group_name_H-M 'I b a m'
_cell_angle_alpha 90
_cell_angle_beta 90
_cell_angle_gamma 90
_cell_formula_units_Z 4
_cell_length_a 5.58(3)
_cell_length_b 5.93(3)
_cell_length_c 6.04(3)
_cell_volume 199.9
_exptl_crystal_density_meas 4.81(5)
_cod_database_code 1010308

loop_
_symmetry_equiv_pos_as_xyz
x,y,z
-x,-y,z
-x,y,1/2-z
x,-y,1/2-z
-x,-y,-z
x,y,-z
x,-y,1/2+z
-x,y,1/2+z
1/2+x,1/2+y,1/2+z
1/2-x,1/2-y,1/2+z
1/2-x,1/2+y,-z
1/2+x,1/2-y,-z
1/2-x,1/2-y,1/2-z
1/2+x,1/2+y,1/2-z
1/2+x,1/2-y,z
1/2-x,1/2+y,z

loop_
_atom_site_label
_atom_site_type_symbol
_atom_site_symmetry_multiplicity
_atom_site_Wyckoff_symbol
_atom_site_fract_x
_atom_site_fract_y
_atom_site_fract_z
_atom_site_occupancy
_atom_site_attached_hydrogens
_atom_site_calc_flag
Ag1 Ag1+ 4 b 0.5 0. 0.25 1. 0 d
N1 N0- 4 c 0. 0. 0. 1. 0 d
N2 N0- 8 j 0.145(5) 0.145(5) 0. 1. 0 d

loop_
_atom_type_symbol
_atom_type_oxidation_number
Ag1+ 1.000
N0- -0.333
